data_7218944
loop_
_publ_author_name
'Kaur, Gagandeep'
'Abramovich, Lihi A.'
'Gazit, Ehud'
'Verma, Sandeep'

_publ_section_title
;
 Ultrastructure of metallopeptide-based soft spherical morphologies
;
_journal_issue 110
_journal_name_full 'RSC Adv.'
_journal_page_first 64457
_journal_paper_doi 10.1039/C4RA10532J
_journal_volume 4
_journal_year 2014
_chemical_absolute_configuration syn
_chemical_formula_moiety 'C88 H86 Cu2 N10 O18, 2(C H4 O), 8(O)'
_chemical_formula_sum 'C90 H94 Cu2 N10 O28'
_chemical_formula_weight 1890.83
_chemical_name_systematic
;
 ?
;
_space_group_IT_number 1
_symmetry_cell_setting triclinic
_symmetry_space_group_name_Hall 'P 1'
_symmetry_space_group_name_H-M 'P 1'
_atom_sites_solution_hydrogens geom
_atom_sites_solution_primary direct
_atom_sites_solution_secondary difmap
_audit_creation_method SHELXL-97
_cell_angle_alpha 73.2190(10)
_cell_angle_beta 80.012(4)
_cell_angle_gamma 74.696(2)
_cell_formula_units_Z 1
_cell_length_a 12.0316(8)
_cell_length_b 13.9710(10)
_cell_length_c 15.7586(11)
_cell_measurement_reflns_used 15130
_cell_measurement_temperature 100(2)
_cell_measurement_theta_max 28.4
_cell_measurement_theta_min 2.1
_cell_volume 2432.6(3)
_computing_cell_refinement 'SMART 5.628 (Bruker, 2003)'
_computing_data_collection 'SMART 5.628 (Bruker, 2003)'
_computing_data_reduction 'SAINT+ 6.45  (Bruker, 2003)'
_computing_molecular_graphics 'diamond 3.1d'
_computing_structure_refinement 'SHELXL-97 (Sheldrick, 1997)'
_computing_structure_solution Sir92
_diffrn_ambient_temperature 100(2)
_diffrn_measured_fraction_theta_full 0.985
_diffrn_measured_fraction_theta_max 0.985
_diffrn_radiation_monochromator graphite
_diffrn_radiation_source 'fine-focus sealed tube'
_diffrn_radiation_type MoK\a
_diffrn_radiation_wavelength 0.71073
_diffrn_reflns_av_R_equivalents 0.0333
_diffrn_reflns_av_sigmaI/netI 0.0878
_diffrn_reflns_limit_h_max 10
_diffrn_reflns_limit_h_min -16
_diffrn_reflns_limit_k_max 14
_diffrn_reflns_limit_k_min -18
_diffrn_reflns_limit_l_max 19
_diffrn_reflns_limit_l_min -21
_diffrn_reflns_number 20414
_diffrn_reflns_theta_full 28.37
_diffrn_reflns_theta_max 28.37
_diffrn_reflns_theta_min 2.11
_exptl_absorpt_coefficient_mu 0.516
_exptl_absorpt_correction_T_max 0.9038
_exptl_absorpt_correction_T_min 0.8905
_exptl_absorpt_correction_type psi-scan
_exptl_absorpt_process_details '(North et al., 1968)'
_exptl_crystal_colour blue
_exptl_crystal_density_diffrn 1.291
_exptl_crystal_density_method 'not measured'
_exptl_crystal_description needle
_exptl_crystal_F_000 986
_exptl_crystal_size_max 0.23
_exptl_crystal_size_mid 0.21
_exptl_crystal_size_min 0.20
_refine_diff_density_max 1.196
_refine_diff_density_min -0.762
_refine_diff_density_rms 0.104
_refine_ls_abs_structure_details 'Flack H D (1983), Acta Cryst. A39, 876-881'
_refine_ls_abs_structure_Flack 0.023(18)
_refine_ls_extinction_method none
_refine_ls_goodness_of_fit_ref 1.043
_refine_ls_hydrogen_treatment constr
_refine_ls_matrix_type full
_refine_ls_number_parameters 1179
_refine_ls_number_reflns 15130
_refine_ls_number_restraints 3
_refine_ls_restrained_S_all 1.043
_refine_ls_R_factor_all 0.1220
_refine_ls_R_factor_gt 0.0767
_refine_ls_shift/su_max 0.000
_refine_ls_shift/su_mean 0.000
_refine_ls_structure_factor_coef Fsqd
_refine_ls_weighting_details 'calc w=1/[\s^2^(Fo^2^)+(0.0998P)^2^+3.7499P] where P=(Fo^2^+2Fc^2^)/3'
_refine_ls_weighting_scheme calc
_refine_ls_wR_factor_gt 0.1859
_refine_ls_wR_factor_ref 0.2129
_reflns_number_gt 10324
_reflns_number_total 15130
_reflns_threshold_expression >2sigma(I)
_cod_data_source_file c4ra10532j2.cif
_cod_data_source_block 4
_cod_depositor_comments
;
The following automatic conversions were performed:

'_exptl_absorpt_correction_type' value 'PSI-SCAN' changed to
'psi-scan' according to
/usr/data/users/saulius/crontab/automatic-downloads/rss-feeds/RSC/lib/dictionaries/cif_core.dic
dictionary named 'cif_core.dic' version 2.4.2 from 2011-04-26.

Automatic conversion script
Id: cif_fix_values 2935 2014-11-11 08:27:57Z andrius 
;
_cod_original_sg_symbol_H-M P1
_cod_database_code 7218944

loop_
_symmetry_equiv_pos_as_xyz
'x, y, z'

loop_
_atom_site_label
_atom_site_type_symbol
_atom_site_fract_x
_atom_site_fract_y
_atom_site_fract_z
_atom_site_U_iso_or_equiv
_atom_site_adp_type
_atom_site_occupancy
_atom_site_symmetry_multiplicity
_atom_site_calc_flag
_atom_site_refinement_flags
C1 C 0.1194(7) 0.1608(7) 0.4608(5) 0.0289(19) Uani 1 1 d .
C2 C 0.0443(8) 0.1281(7) 0.5363(6) 0.039(2) Uani 1 1 d .
H2 H 0.0662 0.0648 0.5764 0.047 Uiso 1 1 calc R
C3 C -0.0636(8) 0.1926(7) 0.5498(6) 0.046(2) Uani 1 1 d .
H3 H -0.1179 0.1712 0.5964 0.055 Uiso 1 1 calc R
C4 C -0.0878(7) 0.2886(7) 0.4927(6) 0.039(2) Uani 1 1 d .
H4 H -0.1574 0.3346 0.5021 0.046 Uiso 1 1 calc R
C5 C -0.0091(6) 0.3163(6) 0.4217(5) 0.0274(16) Uani 1 1 d .
C6 C -0.0325(6) 0.4218(6) 0.3597(5) 0.0275(17) Uani 1 1 d .
C7 C 0.0354(8) 0.5426(7) 0.2270(6) 0.037(2) Uani 1 1 d .
H7 H -0.0401 0.5854 0.2420 0.044 Uiso 1 1 calc R
C8 C 0.1271(8) 0.5940(8) 0.2338(6) 0.030(2) Uani 1 1 d .
C9 C 0.3304(8) 0.5735(8) 0.2536(6) 0.036(2) Uani 1 1 d .
H9 H 0.3044 0.6481 0.2439 0.043 Uiso 1 1 calc R
C10 C 0.3742(7) 0.5295(7) 0.3461(6) 0.030(2) Uani 1 1 d .
C11 C 0.0411(7) 0.5380(7) 0.1294(5) 0.0343(19) Uani 1 1 d .
H11A H 0.0547 0.6021 0.0896 0.041 Uiso 1 1 calc R
H11B H 0.1059 0.4833 0.1176 0.041 Uiso 1 1 calc R
C12 C -0.0694(7) 0.5192(7) 0.1103(5) 0.0358(18) Uani 1 1 d .
C13 C -0.1618(7) 0.5998(8) 0.0841(6) 0.045(2) Uani 1 1 d .
H13 H -0.1565 0.6666 0.0786 0.054 Uiso 1 1 calc R
C14 C -0.2629(8) 0.5823(10) 0.0658(7) 0.061(3) Uani 1 1 d .
H14 H -0.3229 0.6379 0.0457 0.073 Uiso 1 1 calc R
C15 C -0.2754(8) 0.4854(11) 0.0769(7) 0.063(3) Uani 1 1 d .
H15 H -0.3435 0.4743 0.0652 0.076 Uiso 1 1 calc R
C16 C -0.1856(10) 0.4041(11) 0.1056(8) 0.065(3) Uani 1 1 d .
H16 H -0.1943 0.3376 0.1147 0.078 Uiso 1 1 calc R
C17 C -0.0818(10) 0.4190(10) 0.1216(8) 0.053(3) Uani 1 1 d .
H17 H -0.0213 0.3630 0.1396 0.064 Uiso 1 1 calc R
C18 C 0.4284(9) 0.5526(10) 0.1843(6) 0.047(3) Uani 1 1 d .
H18A H 0.4535 0.4792 0.1908 0.056 Uiso 1 1 calc R
H18B H 0.4931 0.5768 0.1929 0.056 Uiso 1 1 calc R
C19 C 0.3937(9) 0.6049(11) 0.0914(7) 0.053(3) Uani 1 1 d .
C20 C 0.3847(13) 0.7076(15) 0.0568(9) 0.087(5) Uani 1 1 d .
H20 H 0.4063 0.7468 0.0871 0.105 Uiso 1 1 calc R
C21 C 0.3382(13) 0.7553(13) -0.0329(10) 0.090(5) Uani 1 1 d .
H21 H 0.3257 0.8258 -0.0577 0.108 Uiso 1 1 calc R
C22 C 0.3158(13) 0.6943(13) -0.0754(9) 0.074(4) Uani 1 1 d .
H22 H 0.2864 0.7235 -0.1303 0.089 Uiso 1 1 calc R
C23 C 0.3343(12) 0.5893(13) -0.0413(8) 0.083(4) Uani 1 1 d .
H23 H 0.3215 0.5483 -0.0742 0.100 Uiso 1 1 calc R
C24 C 0.3717(11) 0.5460(11) 0.0417(7) 0.069(4) Uani 1 1 d .
H24 H 0.3825 0.4754 0.0651 0.083 Uiso 1 1 calc R
C25 C 0.2374(8) 0.0953(7) 0.4462(6) 0.032(2) Uani 1 1 d .
C26 C 0.4262(8) 0.0934(7) 0.3603(6) 0.031(2) Uani 1 1 d .
H26 H 0.4502 0.0334 0.4094 0.037 Uiso 1 1 calc R
C27 C 0.4928(8) 0.1735(8) 0.3543(6) 0.032(2) Uani 1 1 d .
C28 C 0.6458(8) 0.2181(8) 0.4108(6) 0.033(2) Uani 1 1 d .
H28 H 0.6988 0.1800 0.4562 0.039 Uiso 1 1 calc R
C29 C 0.5687(7) 0.3108(7) 0.4454(6) 0.026(2) Uani 1 1 d .
C30 C 0.4591(8) 0.0628(7) 0.2718(6) 0.033(2) Uani 1 1 d .
H30A H 0.4479 0.1247 0.2234 0.039 Uiso 1 1 calc R
H30B H 0.5408 0.0296 0.2675 0.039 Uiso 1 1 calc R
C31 C 0.3907(8) -0.0082(7) 0.2598(6) 0.032(2) Uani 1 1 d .
C32 C 0.3254(9) 0.0187(9) 0.1874(7) 0.045(3) Uani 1 1 d .
H32 H 0.3251 0.0815 0.1459 0.054 Uiso 1 1 calc R
C33 C 0.2630(10) -0.0430(9) 0.1758(9) 0.054(3) Uani 1 1 d .
H33 H 0.2164 -0.0215 0.1294 0.065 Uiso 1 1 calc R
C34 C 0.2700(9) -0.1390(9) 0.2346(8) 0.049(3) Uani 1 1 d .
H34 H 0.2302 -0.1838 0.2262 0.058 Uiso 1 1 calc R
C35 C 0.3348(9) -0.1690(8) 0.3053(7) 0.042(3) Uani 1 1 d .
H35 H 0.3385 -0.2334 0.3448 0.050 Uiso 1 1 calc R
C36 C 0.3939(9) -0.1035(8) 0.3171(7) 0.036(2) Uani 1 1 d .
H36 H 0.4375 -0.1240 0.3652 0.043 Uiso 1 1 calc R
C37 C 0.7225(7) 0.2528(7) 0.3259(6) 0.0380(19) Uani 1 1 d .
H37A H 0.7671 0.2964 0.3359 0.046 Uiso 1 1 calc R
H37B H 0.6740 0.2932 0.2789 0.046 Uiso 1 1 calc R
C38 C 0.8052(7) 0.1623(6) 0.2958(5) 0.0334(17) Uani 1 1 d .
C39 C 0.7709(8) 0.1075(8) 0.2501(6) 0.046(2) Uani 1 1 d .
H39 H 0.6938 0.1245 0.2387 0.055 Uiso 1 1 calc R
C40 C 0.8441(8) 0.0300(7) 0.2211(6) 0.045(2) Uani 1 1 d .
H40 H 0.8184 -0.0021 0.1865 0.054 Uiso 1 1 calc R
C41 C 0.9576(9) -0.0028(8) 0.2421(7) 0.055(3) Uani 1 1 d .
H41 H 1.0072 -0.0587 0.2244 0.066 Uiso 1 1 calc R
C42 C 0.9954(8) 0.0495(9) 0.2900(6) 0.057(3) Uani 1 1 d .
H42 H 1.0716 0.0304 0.3037 0.068 Uiso 1 1 calc R
C43 C 0.9176(8) 0.1313(9) 0.3172(7) 0.053(3) Uani 1 1 d .
H43 H 0.9422 0.1655 0.3506 0.063 Uiso 1 1 calc R
C44 C 0.7568(7) 0.7733(6) 0.5023(5) 0.0239(16) Uani 1 1 d .
C45 C 0.8211(7) 0.8115(7) 0.4243(6) 0.036(2) Uani 1 1 d .
H45 H 0.7984 0.8788 0.3906 0.043 Uiso 1 1 calc R
C46 C 0.9217(7) 0.7453(7) 0.3977(6) 0.0351(18) Uani 1 1 d .
H46 H 0.9662 0.7672 0.3445 0.042 Uiso 1 1 calc R
C47 C 0.9543(6) 0.6478(6) 0.4507(5) 0.0285(16) Uani 1 1 d .
H47 H 1.0215 0.6028 0.4347 0.034 Uiso 1 1 calc R
C48 C 0.8849(6) 0.6181(6) 0.5283(5) 0.0270(16) Uani 1 1 d .
C49 C 0.9214(6) 0.5140(7) 0.5878(6) 0.0317(19) Uani 1 1 d .
C50 C 0.8774(8) 0.3923(7) 0.7303(6) 0.037(2) Uani 1 1 d .
H50 H 0.9497 0.3508 0.7080 0.045 Uiso 1 1 calc R
C51 C 0.7802(9) 0.3376(8) 0.7352(6) 0.033(2) Uani 1 1 d .
C52 C 0.5767(8) 0.3542(8) 0.7336(6) 0.033(2) Uani 1 1 d .
H52 H 0.6031 0.2799 0.7412 0.040 Uiso 1 1 calc R
C53 C 0.5303(8) 0.3991(7) 0.6429(6) 0.027(2) Uani 1 1 d .
C54 C 0.8935(8) 0.3988(7) 0.8221(6) 0.038(2) Uani 1 1 d .
H54A H 0.8209 0.4349 0.8475 0.045 Uiso 1 1 calc R
H54B H 0.9120 0.3298 0.8605 0.045 Uiso 1 1 calc R
C55 C 0.9872(7) 0.4523(7) 0.8210(5) 0.0350(18) Uani 1 1 d .
C56 C 1.0938(7) 0.4339(8) 0.7699(5) 0.045(2) Uani 1 1 d .
H56 H 1.1092 0.3846 0.7379 0.054 Uiso 1 1 calc R
C57 C 1.1758(7) 0.4866(9) 0.7658(6) 0.053(3) Uani 1 1 d .
H57 H 1.2465 0.4723 0.7318 0.064 Uiso 1 1 calc R
C58 C 1.1542(9) 0.5619(10) 0.8124(6) 0.061(3) Uani 1 1 d .
H58 H 1.2080 0.6011 0.8067 0.073 Uiso 1 1 calc R
C59 C 1.0547(11) 0.5771(9) 0.8654(7) 0.058(3) Uani 1 1 d .
H59 H 1.0421 0.6230 0.9005 0.070 Uiso 1 1 calc R
C60 C 0.9692(9) 0.5238(8) 0.8684(6) 0.038(2) Uani 1 1 d .
H60 H 0.8991 0.5376 0.9032 0.046 Uiso 1 1 calc R
C61 C 0.4824(9) 0.3709(9) 0.8112(6) 0.042(3) Uani 1 1 d .
H61A H 0.4651 0.4419 0.8136 0.050 Uiso 1 1 calc R
H61B H 0.4120 0.3558 0.8017 0.050 Uiso 1 1 calc R
C62 C 0.5249(8) 0.3009(9) 0.8983(6) 0.038(2) Uani 1 1 d .
C63 C 0.5136(12) 0.2014(11) 0.9205(8) 0.067(4) Uani 1 1 d .
H63 H 0.4813 0.1815 0.8806 0.081 Uiso 1 1 calc R
C64 C 0.5459(11) 0.1291(11) 0.9965(7) 0.071(4) Uani 1 1 d .
H64 H 0.5301 0.0641 1.0124 0.085 Uiso 1 1 calc R
C65 C 0.6056(13) 0.1619(13) 1.0490(9) 0.080(4) Uani 1 1 d .
H65 H 0.6417 0.1129 1.0958 0.096 Uiso 1 1 calc R
C66 C 0.6130(13) 0.2575(12) 1.0355(10) 0.087(5) Uani 1 1 d .
H66 H 0.6433 0.2779 1.0761 0.104 Uiso 1 1 calc R
C67 C 0.5711(12) 0.3308(11) 0.9534(8) 0.070(3) Uani 1 1 d .
H67 H 0.5774 0.3986 0.9402 0.084 Uiso 1 1 calc R
C68 C 0.6435(7) 0.8404(7) 0.5293(5) 0.0239(18) Uani 1 1 d .
C69 C 0.4628(7) 0.8418(7) 0.6297(6) 0.0253(19) Uani 1 1 d .
H69 H 0.4354 0.9038 0.5833 0.030 Uiso 1 1 calc R
C70 C 0.3953(8) 0.7601(7) 0.6335(6) 0.029(2) Uani 1 1 d .
C71 C 0.2524(7) 0.7135(7) 0.5746(6) 0.027(2) Uani 1 1 d .
H71 H 0.2186 0.6854 0.6351 0.032 Uiso 1 1 calc R
C72 C 0.3318(7) 0.6246(7) 0.5416(6) 0.026(2) Uani 1 1 d .
C73 C 0.4408(9) 0.8685(8) 0.7200(7) 0.038(2) Uani 1 1 d .
H73A H 0.3590 0.8993 0.7302 0.045 Uiso 1 1 calc R
H73B H 0.4580 0.8052 0.7663 0.045 Uiso 1 1 calc R
C74 C 0.5086(8) 0.9392(8) 0.7294(7) 0.035(2) Uani 1 1 d .
C75 C 0.5172(8) 1.0321(8) 0.6646(7) 0.041(3) Uani 1 1 d .
H75 H 0.4804 1.0510 0.6131 0.049 Uiso 1 1 calc R
C76 C 0.5812(9) 1.0952(9) 0.6785(7) 0.040(2) Uani 1 1 d .
H76 H 0.5859 1.1560 0.6354 0.048 Uiso 1 1 calc R
C77 C 0.6382(9) 1.0708(8) 0.7540(7) 0.039(2) Uani 1 1 d .
H77 H 0.6844 1.1113 0.7610 0.046 Uiso 1 1 calc R
C78 C 0.6222(10) 0.9823(9) 0.8188(7) 0.046(3) Uani 1 1 d .
H78 H 0.6527 0.9669 0.8728 0.055 Uiso 1 1 calc R
C79 C 0.5608(10) 0.9145(10) 0.8055(8) 0.049(3) Uani 1 1 d .
H79 H 0.5564 0.8535 0.8485 0.058 Uiso 1 1 calc R
C80 C 0.1533(7) 0.7633(7) 0.5163(6) 0.0378(19) Uani 1 1 d .
H80A H 0.1761 0.8178 0.4678 0.045 Uiso 1 1 calc R
H80B H 0.1407 0.7125 0.4903 0.045 Uiso 1 1 calc R
C81 C 0.0424(7) 0.8065(7) 0.5642(6) 0.0374(19) Uani 1 1 d .
C82 C -0.0181(8) 0.9075(8) 0.5311(7) 0.054(3) Uani 1 1 d .
H82 H 0.0125 0.9494 0.4800 0.064 Uiso 1 1 calc R
C83 C -0.1264(9) 0.9454(9) 0.5761(9) 0.066(3) Uani 1 1 d .
H83 H -0.1662 1.0128 0.5544 0.080 Uiso 1 1 calc R
C84 C -0.1722(8) 0.8864(9) 0.6488(9) 0.067(3) Uani 1 1 d .
H84 H -0.2432 0.9129 0.6773 0.080 Uiso 1 1 calc R
C85 C -0.1147(8) 0.7858(9) 0.6821(8) 0.058(3) Uani 1 1 d .
H85 H -0.1465 0.7437 0.7325 0.070 Uiso 1 1 calc R
C86 C -0.0098(7) 0.7501(8) 0.6389(6) 0.044(2) Uani 1 1 d .
H86 H 0.0289 0.6827 0.6620 0.052 Uiso 1 1 calc R
C87 C 0.2408(10) 0.2421(9) 0.6130(11) 0.089(5) Uani 1 1 d .
H87A H 0.3177 0.2127 0.6303 0.133 Uiso 1 1 calc R
H87B H 0.2292 0.2125 0.5682 0.133 Uiso 1 1 calc R
H87C H 0.1853 0.2282 0.6639 0.133 Uiso 1 1 calc R
C88 C 0.6639(8) 0.6676(9) 0.3251(7) 0.056(3) Uani 1 1 d .
H88A H 0.5920 0.7177 0.3263 0.085 Uiso 1 1 calc R
H88B H 0.6673 0.6331 0.2798 0.085 Uiso 1 1 calc R
H88C H 0.7273 0.7011 0.3124 0.085 Uiso 1 1 calc R
C89 C 0.2196(10) 0.3381(10) 0.9963(7) 0.066(3) Uani 1 1 d .
H89A H 0.1441 0.3823 0.9877 0.099 Uiso 1 1 calc R
H89B H 0.2417 0.2993 0.9524 0.099 Uiso 1 1 calc R
H89C H 0.2747 0.3789 0.9905 0.099 Uiso 1 1 calc R
C90 C 0.6251(10) 0.6214(9) 0.8368(8) 0.065(3) Uani 1 1 d .
H90A H 0.6312 0.6913 0.8245 0.098 Uiso 1 1 calc R
H90B H 0.6917 0.5765 0.8642 0.098 Uiso 1 1 calc R
H90C H 0.5563 0.6120 0.8763 0.098 Uiso 1 1 calc R
N1 N 0.0924(5) 0.2546(5) 0.4063(4) 0.0274(15) Uani 1 1 d .
N2 N 0.3057(6) 0.1367(6) 0.3767(5) 0.0280(18) Uani 1 1 d .
H2' H 0.2754 0.1925 0.3399 0.034 Uiso 1 1 calc R
N3 N 0.5774(6) 0.1483(6) 0.4083(5) 0.0312(19) Uani 1 1 d .
H3' H 0.5913 0.0875 0.4432 0.037 Uiso 1 1 calc R
N4 N 0.0446(6) 0.4392(6) 0.2897(5) 0.0320(17) Uani 1 1 d .
H4' H 0.1012 0.3897 0.2803 0.038 Uiso 1 1 calc R
N5 N 0.2328(7) 0.5343(7) 0.2489(5) 0.034(2) Uani 1 1 d .
H5' H 0.2428 0.4693 0.2562 0.041 Uiso 1 1 calc R
N6 N 0.7867(5) 0.6800(5) 0.5560(4) 0.0242(15) Uani 1 1 d .
N7 N 0.8572(6) 0.4926(6) 0.6670(5) 0.0292(16) Uani 1 1 d .
H7' H 0.8018 0.5406 0.6809 0.035 Uiso 1 1 calc R
N8 N 0.6754(7) 0.3912(6) 0.7383(5) 0.0326(19) Uani 1 1 d .
H8' H 0.6637 0.4528 0.7434 0.039 Uiso 1 1 calc R
N9 N 0.5855(6) 0.7978(6) 0.6045(5) 0.0280(17) Uani 1 1 d .
H9' H 0.6208 0.7428 0.6396 0.034 Uiso 1 1 calc R
N10 N 0.3154(6) 0.7867(6) 0.5795(5) 0.0245(16) Uani 1 1 d .
H10' H 0.2999 0.8484 0.5463 0.029 Uiso 1 1 calc R
O1 O 0.6090(5) 0.9259(5) 0.4818(4) 0.0327(15) Uani 1 1 d .
O2 O 0.4153(6) 0.6765(5) 0.6896(4) 0.0342(15) Uani 1 1 d .
O3 O 0.4333(5) 0.6305(5) 0.5050(4) 0.0285(15) Uani 1 1 d .
O4 O 0.2877(5) 0.5476(5) 0.5544(4) 0.0338(16) Uani 1 1 d .
O5 O 1.0045(4) 0.4503(5) 0.5631(4) 0.0369(14) Uani 1 1 d .
O6 O 0.8083(6) 0.2427(6) 0.7391(5) 0.054(2) Uani 1 1 d .
O7 O 0.5861(5) 0.4532(5) 0.5835(4) 0.0323(16) Uani 1 1 d .
O8 O 0.4390(5) 0.3738(5) 0.6374(4) 0.0316(16) Uani 1 1 d .
O9 O 0.2689(6) 0.0097(5) 0.4981(4) 0.0409(17) Uani 1 1 d .
O10 O 0.4677(6) 0.2622(5) 0.3047(4) 0.0354(16) Uani 1 1 d .
O11 O 0.4741(5) 0.3002(5) 0.4873(4) 0.0279(15) Uani 1 1 d .
O12 O 0.6139(5) 0.3856(5) 0.4308(4) 0.0350(16) Uani 1 1 d .
O13 O -0.1184(5) 0.4872(5) 0.3757(4) 0.0422(15) Uani 1 1 d .
O14 O 0.1058(6) 0.6857(6) 0.2238(5) 0.0484(18) Uani 1 1 d .
O15 O 0.3187(5) 0.4722(5) 0.4056(4) 0.0306(15) Uani 1 1 d .
O16 O 0.4595(5) 0.5605(5) 0.3551(4) 0.0315(16) Uani 1 1 d .
O17 O 0.2272(5) 0.3438(5) 0.5801(5) 0.0414(19) Uani 1 1 d .
H17A H 0.1635 0.3683 0.5616 0.062 Uiso 1 1 calc R
O18 O 0.6715(5) 0.5947(5) 0.4095(4) 0.0317(16) Uani 1 1 d .
H18 H 0.7332 0.5522 0.4087 0.048 Uiso 1 1 calc R
O19 O 0.6480(13) -0.1304(10) 1.1302(9) 0.220(11) Uani 1 1 d .
O20 O 0.9474(8) 0.8212(7) 0.1132(7) 0.090(3) Uani 1 1 d .
O21 O 0.865(3) 0.079(2) 0.936(2) 0.38(2) Uani 1 1 d .
O22 O 0.980(2) 0.1078(13) 0.814(2) 0.308(18) Uani 1 1 d .
O23 O 0.6193(6) 0.5989(6) 0.7579(4) 0.0369(16) Uani 1 1 d .
H23A H 0.5562 0.6288 0.7396 0.055 Uiso 1 1 calc R
O24 O 0.207(3) 0.101(2) 0.8829(17) 0.350(18) Uani 1 1 d .
O25 O 0.2713(6) 0.3278(5) 0.2194(4) 0.0399(17) Uani 1 1 d .
O26 O 0.074(2) 0.1585(13) 0.0375(10) 0.238(11) Uani 1 1 d .
O27 O 0.2170(9) 0.2729(7) 1.0791(6) 0.080(3) Uani 1 1 d .
H27 H 0.2449 0.2936 1.1124 0.119 Uiso 1 1 calc R
O28 O 1.1156(16) -0.077(3) 0.7811(15) 0.41(3) Uani 1 1 d .
Cu1 Cu 0.36724(6) 0.41768(6) 0.52535(5) 0.0255(3) Uani 1 1 d .
Cu2 Cu 0.53618(6) 0.51432(6) 0.46403(5) 0.0239(2) Uani 1 1 d .

loop_
_atom_site_aniso_label
_atom_site_aniso_U_11
_atom_site_aniso_U_22
_atom_site_aniso_U_33
_atom_site_aniso_U_23
_atom_site_aniso_U_13
_atom_site_aniso_U_12
C1 0.040(5) 0.027(5) 0.020(4) -0.009(3) 0.007(3) -0.011(3)
C2 0.045(5) 0.025(5) 0.037(5) -0.004(4) 0.011(4) -0.005(4)
C3 0.042(5) 0.047(6) 0.045(5) -0.012(4) 0.016(4) -0.018(4)
C4 0.030(4) 0.032(5) 0.049(5) -0.011(4) 0.003(3) -0.005(3)
C5 0.023(4) 0.024(4) 0.036(4) -0.008(3) 0.002(3) -0.008(3)
C6 0.020(3) 0.019(4) 0.041(5) -0.005(3) -0.006(3) -0.002(3)
C7 0.029(4) 0.028(5) 0.049(6) -0.006(4) -0.006(4) -0.004(3)
C8 0.036(5) 0.032(6) 0.026(4) -0.013(4) -0.002(3) -0.010(4)
C9 0.027(5) 0.039(6) 0.044(6) 0.002(4) -0.009(4) -0.023(4)
C10 0.021(4) 0.019(5) 0.051(6) -0.012(4) -0.011(4) 0.003(4)
C11 0.034(4) 0.037(5) 0.033(4) 0.001(4) -0.010(3) -0.016(3)
C12 0.035(4) 0.045(5) 0.030(4) -0.007(4) -0.004(3) -0.016(3)
C13 0.039(5) 0.051(6) 0.044(5) -0.016(4) -0.012(4) -0.001(4)
C14 0.040(5) 0.080(9) 0.054(6) -0.022(6) -0.009(4) 0.008(5)
C15 0.035(5) 0.102(10) 0.066(7) -0.036(7) 0.001(4) -0.026(6)
C16 0.057(7) 0.085(10) 0.071(8) -0.031(7) 0.001(6) -0.037(7)
C17 0.044(6) 0.063(8) 0.059(7) -0.010(6) -0.010(5) -0.026(5)
C18 0.048(6) 0.067(8) 0.039(5) -0.026(5) -0.010(4) -0.018(5)
C19 0.037(5) 0.085(10) 0.040(6) -0.012(6) 0.006(4) -0.030(5)
C20 0.076(10) 0.129(16) 0.049(7) -0.023(9) 0.009(6) -0.019(9)
C21 0.087(10) 0.083(12) 0.085(11) -0.012(9) 0.036(8) -0.035(8)
C22 0.090(10) 0.089(12) 0.058(7) -0.011(7) -0.017(6) -0.047(8)
C23 0.112(11) 0.107(12) 0.052(7) -0.005(7) -0.028(6) -0.066(9)
C24 0.094(10) 0.081(10) 0.044(6) -0.011(6) -0.013(6) -0.041(7)
C25 0.038(5) 0.020(5) 0.034(5) 0.003(4) -0.011(3) -0.006(3)
C26 0.033(5) 0.020(5) 0.033(5) 0.001(4) -0.002(4) -0.004(4)
C27 0.036(5) 0.032(6) 0.027(4) -0.009(4) -0.004(4) -0.006(4)
C28 0.028(5) 0.031(6) 0.034(5) -0.005(4) -0.002(4) -0.004(4)
C29 0.026(5) 0.025(6) 0.027(4) -0.005(4) -0.010(3) 0.000(4)
C30 0.036(5) 0.021(6) 0.042(5) -0.012(4) 0.004(4) -0.009(4)
C31 0.029(5) 0.020(6) 0.046(6) -0.014(4) -0.005(4) 0.000(4)
C32 0.047(6) 0.028(6) 0.057(6) -0.002(5) -0.007(5) -0.013(4)
C33 0.049(6) 0.037(7) 0.081(8) -0.014(6) -0.027(6) -0.006(5)
C34 0.040(6) 0.033(7) 0.082(8) -0.026(6) -0.003(5) -0.015(5)
C35 0.048(6) 0.020(6) 0.056(6) -0.009(4) 0.005(5) -0.012(4)
C36 0.043(5) 0.027(6) 0.044(5) -0.021(4) 0.002(4) -0.009(4)
C37 0.038(4) 0.033(5) 0.045(5) -0.012(4) -0.004(3) -0.008(3)
C38 0.035(4) 0.032(5) 0.035(4) -0.015(3) 0.003(3) -0.007(3)
C39 0.035(4) 0.058(6) 0.056(5) -0.034(5) 0.013(4) -0.018(4)
C40 0.048(5) 0.045(6) 0.054(5) -0.032(5) 0.004(4) -0.015(4)
C41 0.063(6) 0.041(6) 0.050(6) -0.020(4) 0.007(4) 0.010(4)
C42 0.044(5) 0.071(8) 0.045(5) -0.022(5) -0.002(4) 0.011(5)
C43 0.041(5) 0.073(8) 0.054(6) -0.036(5) -0.002(4) -0.007(5)
C44 0.031(4) 0.020(4) 0.026(4) -0.014(3) -0.003(3) -0.006(3)
C45 0.034(4) 0.030(5) 0.038(5) -0.003(4) 0.000(3) -0.005(3)
C46 0.040(4) 0.029(5) 0.035(4) -0.008(3) 0.006(3) -0.012(3)
C47 0.023(3) 0.031(5) 0.035(4) -0.017(3) 0.007(3) -0.009(3)
C48 0.026(4) 0.024(4) 0.034(4) -0.010(3) -0.012(3) -0.003(3)
C49 0.018(3) 0.035(5) 0.038(4) -0.001(4) -0.008(3) -0.005(3)
C50 0.038(5) 0.026(5) 0.047(5) 0.004(4) -0.023(4) -0.008(3)
C51 0.046(5) 0.027(5) 0.028(4) -0.004(4) -0.008(3) -0.012(4)
C52 0.041(5) 0.023(6) 0.037(5) -0.010(4) -0.017(4) 0.000(4)
C53 0.029(5) 0.025(5) 0.031(5) -0.012(4) -0.005(4) -0.005(4)
C54 0.042(5) 0.032(5) 0.036(5) 0.004(4) -0.009(4) -0.014(4)
C55 0.032(4) 0.038(5) 0.034(4) -0.004(4) -0.009(3) -0.006(3)
C56 0.031(4) 0.069(7) 0.031(4) -0.010(4) -0.004(3) -0.009(4)
C57 0.030(4) 0.086(8) 0.036(5) -0.009(5) -0.001(3) -0.009(4)
C58 0.057(6) 0.091(9) 0.039(5) -0.003(6) -0.005(4) -0.039(6)
C59 0.078(8) 0.062(8) 0.047(6) -0.022(5) 0.000(5) -0.033(6)
C60 0.041(5) 0.045(6) 0.030(5) -0.008(4) -0.003(4) -0.012(4)
C61 0.038(5) 0.047(7) 0.038(5) -0.004(5) 0.001(4) -0.017(4)
C62 0.039(5) 0.046(6) 0.028(4) -0.006(4) -0.004(3) -0.011(4)
C63 0.079(9) 0.063(8) 0.042(6) 0.004(6) 0.009(5) -0.014(6)
C64 0.085(9) 0.081(10) 0.039(6) 0.000(6) 0.001(5) -0.026(7)
C65 0.100(11) 0.078(10) 0.057(7) 0.000(7) -0.026(7) -0.016(8)
C66 0.096(11) 0.070(10) 0.105(11) 0.006(8) -0.057(9) -0.041(8)
C67 0.092(9) 0.067(9) 0.069(8) -0.018(7) -0.021(6) -0.039(7)
C68 0.026(4) 0.021(5) 0.026(4) -0.002(3) -0.003(3) -0.010(3)
C69 0.019(4) 0.020(5) 0.039(5) -0.016(4) 0.002(3) -0.002(3)
C70 0.024(4) 0.020(5) 0.043(5) -0.009(4) 0.005(4) -0.008(3)
C71 0.025(4) 0.025(5) 0.036(5) -0.015(4) 0.000(3) -0.009(4)
C72 0.021(4) 0.022(5) 0.030(4) -0.002(4) -0.001(3) -0.003(3)
C73 0.033(5) 0.034(7) 0.048(6) -0.017(5) 0.003(4) -0.010(4)
C74 0.026(5) 0.032(6) 0.048(6) -0.017(5) 0.005(4) -0.010(4)
C75 0.035(5) 0.035(7) 0.050(6) -0.009(5) -0.015(4) 0.001(4)
C76 0.039(5) 0.033(6) 0.049(6) -0.015(5) -0.005(4) -0.005(4)
C77 0.036(5) 0.026(6) 0.055(6) -0.018(5) -0.003(4) -0.003(4)
C78 0.058(7) 0.039(7) 0.049(6) -0.024(5) -0.015(5) -0.004(5)
C79 0.057(7) 0.041(7) 0.054(7) -0.017(5) -0.003(5) -0.016(5)
C80 0.032(4) 0.035(5) 0.045(5) -0.015(4) -0.004(3) -0.001(3)
C81 0.031(4) 0.039(5) 0.050(5) -0.022(4) -0.009(3) -0.007(3)
C82 0.036(5) 0.039(6) 0.083(7) -0.010(5) -0.014(4) -0.005(4)
C83 0.035(5) 0.055(7) 0.112(10) -0.036(7) -0.017(6) 0.007(5)
C84 0.028(5) 0.069(8) 0.118(10) -0.062(8) 0.006(5) -0.003(5)
C85 0.033(5) 0.072(8) 0.081(7) -0.032(6) 0.003(4) -0.021(5)
C86 0.031(4) 0.055(6) 0.050(5) -0.016(5) -0.005(4) -0.016(4)
C87 0.040(6) 0.042(7) 0.164(14) 0.003(8) 0.009(7) -0.022(5)
C88 0.029(5) 0.048(7) 0.076(7) 0.008(5) -0.004(4) -0.009(4)
C89 0.057(6) 0.079(9) 0.057(7) -0.019(6) -0.002(5) -0.007(5)
C90 0.060(7) 0.057(7) 0.089(8) -0.042(6) -0.035(6) 0.013(5)
N1 0.023(3) 0.022(4) 0.037(4) -0.009(3) -0.006(3) -0.002(2)
N2 0.031(4) 0.016(4) 0.028(4) -0.002(3) 0.005(3) 0.000(3)
N3 0.023(4) 0.023(5) 0.039(4) 0.002(3) 0.002(3) -0.006(3)
N4 0.023(3) 0.027(4) 0.041(4) -0.009(3) 0.002(3) 0.000(3)
N5 0.039(5) 0.030(5) 0.037(4) -0.004(4) -0.016(3) -0.008(3)
N6 0.019(3) 0.022(4) 0.032(3) -0.005(3) -0.006(2) -0.006(2)
N7 0.028(3) 0.020(4) 0.037(4) -0.006(3) -0.004(3) 0.000(3)
N8 0.037(4) 0.018(4) 0.046(5) -0.004(3) -0.014(3) -0.011(3)
N9 0.021(3) 0.026(5) 0.037(4) -0.010(3) -0.004(3) -0.004(3)
N10 0.025(4) 0.019(4) 0.031(4) -0.015(3) 0.002(3) -0.001(3)
O1 0.035(3) 0.018(3) 0.038(3) 0.002(2) -0.005(2) -0.003(2)
O2 0.040(3) 0.028(4) 0.035(3) -0.004(3) -0.009(3) -0.010(3)
O3 0.019(3) 0.025(4) 0.033(3) 0.002(3) -0.002(2) -0.004(2)
O4 0.025(3) 0.026(4) 0.048(4) -0.012(3) 0.000(3) -0.002(3)
O5 0.023(3) 0.033(3) 0.048(3) -0.011(3) -0.005(2) 0.004(2)
O6 0.043(4) 0.036(5) 0.083(5) -0.023(4) -0.001(3) -0.008(3)
O7 0.033(4) 0.033(4) 0.028(3) 0.003(3) -0.008(3) -0.011(3)
O8 0.029(3) 0.041(5) 0.028(3) -0.009(3) -0.005(3) -0.011(3)
O9 0.039(3) 0.031(4) 0.044(4) -0.003(3) 0.003(3) -0.006(3)
O10 0.041(4) 0.024(4) 0.041(4) -0.005(3) -0.008(3) -0.009(3)
O11 0.025(3) 0.023(4) 0.038(3) -0.015(3) 0.003(3) -0.004(3)
O12 0.024(3) 0.029(4) 0.059(4) -0.023(3) 0.007(3) -0.011(3)
O13 0.021(3) 0.032(3) 0.063(4) -0.007(3) 0.002(3) 0.002(2)
O14 0.047(4) 0.026(4) 0.078(5) -0.019(3) -0.008(3) -0.011(3)
O15 0.026(3) 0.031(4) 0.036(4) -0.005(3) -0.012(3) -0.008(3)
O16 0.026(3) 0.036(4) 0.038(4) -0.009(3) -0.010(3) -0.012(3)
O17 0.015(3) 0.028(4) 0.071(5) 0.004(3) -0.007(3) -0.003(3)
O18 0.022(3) 0.032(4) 0.035(3) -0.006(3) 0.000(2) 0.000(3)
O19 0.204(14) 0.098(9) 0.176(12) 0.043(8) 0.114(11) 0.103(10)
O20 0.091(6) 0.064(6) 0.115(7) -0.042(6) -0.041(5) 0.021(5)
O21 0.29(3) 0.30(3) 0.37(3) 0.11(3) 0.13(3) -0.04(2)
O22 0.33(3) 0.091(12) 0.53(4) -0.022(19) -0.34(3) 0.027(15)
O23 0.040(4) 0.034(4) 0.037(3) -0.007(3) -0.011(3) -0.007(3)
O24 0.60(5) 0.33(3) 0.24(2) -0.18(2) -0.17(3) -0.11(3)
O25 0.036(3) 0.032(4) 0.046(4) -0.010(3) 0.000(3) -0.001(3)
O26 0.49(4) 0.137(14) 0.133(12) 0.027(10) -0.076(17) -0.186(19)
O27 0.102(7) 0.058(5) 0.070(5) -0.001(4) -0.035(5) -0.005(4)
O28 0.123(15) 0.60(5) 0.22(2) 0.15(3) 0.012(14) 0.10(2)
Cu1 0.0196(5) 0.0244(6) 0.0330(5) -0.0091(4) -0.0030(4) -0.0037(4)
Cu2 0.0181(5) 0.0242(6) 0.0296(5) -0.0086(4) -0.0036(4) -0.0026(4)

loop_
_atom_type_symbol
_atom_type_description
_atom_type_scat_dispersion_real
_atom_type_scat_dispersion_imag
_atom_type_scat_source
C C 0.0033 0.0016 'International Tables Vol C Tables 4.2.6.8 and 6.1.1.4'
H H 0.0000 0.0000 'International Tables Vol C Tables 4.2.6.8 and 6.1.1.4'
N N 0.0061 0.0033 'International Tables Vol C Tables 4.2.6.8 and 6.1.1.4'
O O 0.0106 0.0060 'International Tables Vol C Tables 4.2.6.8 and 6.1.1.4'
Cu Cu 0.3201 1.2651 'International Tables Vol C Tables 4.2.6.8 and 6.1.1.4'

loop_
_geom_angle_atom_site_label_1
_geom_angle_atom_site_label_2
_geom_angle_atom_site_label_3
_geom_angle
N1 C1 C2 121.1(8)
N1 C1 C25 118.6(7)
C2 C1 C25 120.0(8)
C3 C2 C1 118.7(8)
C3 C2 H2 120.7
C1 C2 H2 120.7
C4 C3 C2 118.3(7)
C4 C3 H3 120.9
C2 C3 H3 120.9
C5 C4 C3 119.8(7)
C5 C4 H4 120.1
C3 C4 H4 120.1
N1 C5 C4 122.6(8)
N1 C5 C6 116.7(6)
C4 C5 C6 120.6(7)
O13 C6 N4 123.3(8)
O13 C6 C5 120.4(7)
N4 C6 C5 116.2(6)
N4 C7 C8 112.7(8)
N4 C7 C11 111.5(8)
C8 C7 C11 109.0(7)
N4 C7 H7 107.8
C8 C7 H7 107.8
C11 C7 H7 107.8
O14 C8 N5 122.2(9)
O14 C8 C7 120.5(9)
N5 C8 C7 117.3(9)
N5 C9 C18 112.9(9)
N5 C9 C10 111.1(8)
C18 C9 C10 109.3(8)
N5 C9 H9 107.8
C18 C9 H9 107.8
C10 C9 H9 107.8
O16 C10 O15 127.0(9)
O16 C10 C9 114.7(8)
O15 C10 C9 118.2(8)
C12 C11 C7 112.0(7)
C12 C11 H11A 109.2
C7 C11 H11A 109.2
C12 C11 H11B 109.2
C7 C11 H11B 109.2
H11A C11 H11B 107.9
C13 C12 C17 118.2(9)
C13 C12 C11 120.9(9)
C17 C12 C11 120.8(8)
C12 C13 C14 120.8(10)
C12 C13 H13 119.6
C14 C13 H13 119.6
C15 C14 C13 121.1(10)
C15 C14 H14 119.5
C13 C14 H14 119.5
C14 C15 C16 118.9(10)
C14 C15 H15 120.6
C16 C15 H15 120.6
C15 C16 C17 121.5(13)
C15 C16 H16 119.2
C17 C16 H16 119.2
C16 C17 C12 119.4(11)
C16 C17 H17 120.3
C12 C17 H17 120.3
C9 C18 C19 111.5(9)
C9 C18 H18A 109.3
C19 C18 H18A 109.3
C9 C18 H18B 109.3
C19 C18 H18B 109.3
H18A C18 H18B 108.0
C20 C19 C24 120.4(12)
C20 C19 C18 121.0(13)
C24 C19 C18 118.6(12)
C19 C20 C21 117.3(16)
C19 C20 H20 121.3
C21 C20 H20 121.3
C22 C21 C20 118.5(15)
C22 C21 H21 120.7
C20 C21 H21 120.7
C21 C22 C23 122.5(14)
C21 C22 H22 118.7
C23 C22 H22 118.7
C24 C23 C22 119.2(13)
C24 C23 H23 120.4
C22 C23 H23 120.4
C23 C24 C19 121.6(14)
C23 C24 H24 119.2
C19 C24 H24 119.2
O9 C25 N2 123.6(9)
O9 C25 C1 121.0(8)
N2 C25 C1 115.4(7)
N2 C26 C27 108.4(8)
N2 C26 C30 113.6(8)
C27 C26 C30 106.1(7)
N2 C26 H26 109.6
C27 C26 H26 109.6
C30 C26 H26 109.6
O10 C27 N3 120.2(10)
O10 C27 C26 121.9(9)
N3 C27 C26 117.8(8)
N3 C28 C37 116.1(8)
N3 C28 C29 110.9(7)
C37 C28 C29 111.9(8)
N3 C28 H28 105.7
C37 C28 H28 105.7
C29 C28 H28 105.7
O11 C29 O12 127.7(9)
O11 C29 C28 117.2(9)
O12 C29 C28 114.9(8)
C31 C30 C26 114.5(8)
C31 C30 H30A 108.6
C26 C30 H30A 108.6
C31 C30 H30B 108.6
C26 C30 H30B 108.6
H30A C30 H30B 107.6
C36 C31 C32 117.1(10)
C36 C31 C30 121.4(9)
C32 C31 C30 121.5(9)
C33 C32 C31 122.5(11)
C33 C32 H32 118.8
C31 C32 H32 118.8
C32 C33 C34 118.4(11)
C32 C33 H33 120.8
C34 C33 H33 120.8
C35 C34 C33 120.8(11)
C35 C34 H34 119.6
C33 C34 H34 119.6
C36 C35 C34 119.5(10)
C36 C35 H35 120.2
C34 C35 H35 120.2
C35 C36 C31 121.7(11)
C35 C36 H36 119.2
C31 C36 H36 119.2
C28 C37 C38 112.2(7)
C28 C37 H37A 109.2
C38 C37 H37A 109.2
C28 C37 H37B 109.2
C38 C37 H37B 109.2
H37A C37 H37B 107.9
C39 C38 C43 117.7(8)
C39 C38 C37 122.2(8)
C43 C38 C37 120.0(8)
C40 C39 C38 122.5(9)
C40 C39 H39 118.8
C38 C39 H39 118.8
C39 C40 C41 120.7(9)
C39 C40 H40 119.6
C41 C40 H40 119.6
C40 C41 C42 118.5(8)
C40 C41 H41 120.7
C42 C41 H41 120.7
C41 C42 C43 119.1(9)
C41 C42 H42 120.5
C43 C42 H42 120.5
C38 C43 C42 121.3(10)
C38 C43 H43 119.3
C42 C43 H43 119.3
N6 C44 C45 124.7(7)
N6 C44 C68 116.6(7)
C45 C44 C68 118.7(7)
C44 C45 C46 117.4(8)
C44 C45 H45 121.3
C46 C45 H45 121.3
C47 C46 C45 119.5(7)
C47 C46 H46 120.3
C45 C46 H46 120.3
C46 C47 C48 118.3(7)
C46 C47 H47 120.8
C48 C47 H47 120.8
N6 C48 C47 123.9(7)
N6 C48 C49 117.3(7)
C47 C48 C49 118.8(7)
O5 C49 N7 122.9(8)
O5 C49 C48 120.6(7)
N7 C49 C48 116.4(7)
N7 C50 C54 112.0(8)
N7 C50 C51 110.9(7)
C54 C50 C51 111.5(8)
N7 C50 H50 107.4
C54 C50 H50 107.4
C51 C50 H50 107.4
O6 C51 N8 124.6(10)
O6 C51 C50 118.0(9)
N8 C51 C50 117.3(9)
N8 C52 C53 112.2(8)
N8 C52 C61 111.0(8)
C53 C52 C61 112.6(8)
N8 C52 H52 106.9
C53 C52 H52 106.9
C61 C52 H52 106.9
O7 C53 O8 127.8(9)
O7 C53 C52 117.7(9)
O8 C53 C52 114.4(8)
C55 C54 C50 113.7(7)
C55 C54 H54A 108.8
C50 C54 H54A 108.8
C55 C54 H54B 108.8
C50 C54 H54B 108.8
H54A C54 H54B 107.7
C60 C55 C56 117.3(9)
C60 C55 C54 120.7(8)
C56 C55 C54 121.9(9)
C57 C56 C55 121.5(10)
C57 C56 H56 119.3
C55 C56 H56 119.3
C56 C57 C58 120.3(8)
C56 C57 H57 119.8
C58 C57 H57 119.8
C59 C58 C57 119.1(10)
C59 C58 H58 120.5
C57 C58 H58 120.5
C58 C59 C60 120.4(11)
C58 C59 H59 119.8
C60 C59 H59 119.8
C55 C60 C59 121.3(9)
C55 C60 H60 119.4
C59 C60 H60 119.4
C62 C61 C52 109.5(8)
C62 C61 H61A 109.8
C52 C61 H61A 109.8
C62 C61 H61B 109.8
C52 C61 H61B 109.8
H61A C61 H61B 108.2
C67 C62 C63 118.6(11)
C67 C62 C61 123.7(12)
C63 C62 C61 117.6(10)
C64 C63 C62 125.2(15)
C64 C63 H63 117.4
C62 C63 H63 117.4
C63 C64 C65 113.9(14)
C63 C64 H64 123.1
C65 C64 H64 123.1
C66 C65 C64 124.0(13)
C66 C65 H65 118.0
C64 C65 H65 118.0
C65 C66 C67 117.1(13)
C65 C66 H66 121.5
C67 C66 H66 121.5
C62 C67 C66 120.4(13)
C62 C67 H67 119.8
C66 C67 H67 119.8
O1 C68 N9 124.6(8)
O1 C68 C44 120.1(7)
N9 C68 C44 115.2(7)
N9 C69 C73 113.7(8)
N9 C69 C70 106.4(7)
C73 C69 C70 109.4(8)
N9 C69 H69 109.1
C73 C69 H69 109.1
C70 C69 H69 109.1
O2 C70 N10 123.8(9)
O2 C70 C69 119.2(9)
N10 C70 C69 116.9(8)
N10 C71 C72 111.7(7)
N10 C71 C80 112.3(7)
C72 C71 C80 109.7(7)
N10 C71 H71 107.7
C72 C71 H71 107.7
C80 C71 H71 107.7
O3 C72 O4 125.2(9)
O3 C72 C71 120.4(9)
O4 C72 C71 114.4(7)
C74 C73 C69 115.7(8)
C74 C73 H73A 108.3
C69 C73 H73A 108.3
C74 C73 H73B 108.3
C69 C73 H73B 108.3
H73A C73 H73B 107.4
C79 C74 C75 119.1(10)
C79 C74 C73 118.0(10)
C75 C74 C73 122.9(10)
C76 C75 C74 119.7(10)
C76 C75 H75 120.2
C74 C75 H75 120.2
C77 C76 C75 122.6(10)
C77 C76 H76 118.7
C75 C76 H76 118.7
C76 C77 C78 116.2(11)
C76 C77 H77 121.9
C78 C77 H77 121.9
C77 C78 C79 122.4(10)
C77 C78 H78 118.8
C79 C78 H78 118.8
C74 C79 C78 119.7(11)
C74 C79 H79 120.1
C78 C79 H79 120.1
C81 C80 C71 114.3(7)
C81 C80 H80A 108.7
C71 C80 H80A 108.7
C81 C80 H80B 108.7
C71 C80 H80B 108.7
H80A C80 H80B 107.6
C86 C81 C82 116.2(8)
C86 C81 C80 123.0(8)
C82 C81 C80 120.7(8)
C81 C82 C83 119.5(10)
C81 C82 H82 120.3
C83 C82 H82 120.3
C84 C83 C82 121.2(10)
C84 C83 H83 119.4
C82 C83 H83 119.4
C83 C84 C85 120.4(9)
C83 C84 H84 119.8
C85 C84 H84 119.8
C86 C85 C84 118.0(10)
C86 C85 H85 121.0
C84 C85 H85 121.0
C81 C86 C85 124.7(10)
C81 C86 H86 117.7
C85 C86 H86 117.7
O17 C87 H87A 109.5
O17 C87 H87B 109.5
H87A C87 H87B 109.5
O17 C87 H87C 109.5
H87A C87 H87C 109.5
H87B C87 H87C 109.5
O18 C88 H88A 109.5
O18 C88 H88B 109.5
H88A C88 H88B 109.5
O18 C88 H88C 109.5
H88A C88 H88C 109.5
H88B C88 H88C 109.5
O27 C89 H89A 109.5
O27 C89 H89B 109.5
H89A C89 H89B 109.5
O27 C89 H89C 109.5
H89A C89 H89C 109.5
H89B C89 H89C 109.5
O23 C90 H90A 109.5
O23 C90 H90B 109.5
H90A C90 H90B 109.5
O23 C90 H90C 109.5
H90A C90 H90C 109.5
H90B C90 H90C 109.5
C5 N1 C1 119.4(7)
C25 N2 C26 123.5(7)
C25 N2 H2' 118.3
C26 N2 H2' 118.3
C27 N3 C28 123.5(8)
C27 N3 H3' 118.2
C28 N3 H3' 118.2
C6 N4 C7 121.3(7)
C6 N4 H4' 119.4
C7 N4 H4' 119.4
C8 N5 C9 123.5(9)
C8 N5 H5' 118.3
C9 N5 H5' 118.3
C44 N6 C48 116.1(7)
C49 N7 C50 123.1(7)
C49 N7 H7' 118.5
C50 N7 H7' 118.5
C51 N8 C52 123.7(9)
C51 N8 H8' 118.1
C52 N8 H8' 118.1
C68 N9 C69 122.1(8)
C68 N9 H9' 118.9
C69 N9 H9' 118.9
C70 N10 C71 120.8(8)
C70 N10 H10' 119.6
C71 N10 H10' 119.6
C72 O3 Cu2 120.1(6)
C72 O4 Cu1 125.5(6)
C53 O7 Cu2 121.6(6)
C53 O8 Cu1 121.6(6)
C29 O11 Cu1 119.4(6)
C29 O12 Cu2 124.1(6)
C10 O15 Cu1 120.0(6)
C10 O16 Cu2 123.6(6)
C87 O17 H17A 109.5
C88 O18 H18 109.5
C90 O23 H23A 109.5
C89 O27 H27 109.5
O15 Cu1 O4 90.3(3)
O15 Cu1 O8 170.1(3)
O4 Cu1 O8 89.1(3)
O15 Cu1 O11 89.3(3)
O4 Cu1 O11 168.4(3)
O8 Cu1 O11 89.3(3)
O15 Cu1 Cu2 86.1(2)
O4 Cu1 Cu2 82.3(2)
O8 Cu1 Cu2 84.02(19)
O11 Cu1 Cu2 86.11(19)
O16 Cu2 O7 167.8(3)
O16 Cu2 O3 89.2(3)
O7 Cu2 O3 89.9(3)
O16 Cu2 O12 88.9(3)
O7 Cu2 O12 89.7(3)
O3 Cu2 O12 169.0(3)
O16 Cu2 Cu1 82.97(19)
O7 Cu2 Cu1 84.8(2)
O3 Cu2 Cu1 86.82(19)
O12 Cu2 Cu1 82.24(19)

loop_
_geom_bond_atom_site_label_1
_geom_bond_atom_site_label_2
_geom_bond_distance
C1 N1 1.335(11)
C1 C2 1.404(11)
C1 C25 1.492(12)
C2 C3 1.393(12)
C2 H2 0.9300
C3 C4 1.371(12)
C3 H3 0.9300
C4 C5 1.369(10)
C4 H4 0.9300
C5 N1 1.325(9)
C5 C6 1.500(11)
C6 O13 1.228(9)
C6 N4 1.322(10)
C7 N4 1.485(12)
C7 C8 1.498(14)
C7 C11 1.547(12)
C7 H7 0.9800
C8 O14 1.207(12)
C8 N5 1.341(12)
C9 N5 1.442(12)
C9 C18 1.491(13)
C9 C10 1.535(13)
C9 H9 0.9800
C10 O16 1.258(11)
C10 O15 1.264(11)
C11 C12 1.515(11)
C11 H11A 0.9700
C11 H11B 0.9700
C12 C13 1.380(12)
C12 C17 1.403(15)
C13 C14 1.394(15)
C13 H13 0.9300
C14 C15 1.359(17)
C14 H14 0.9300
C15 C16 1.374(17)
C15 H15 0.9300
C16 C17 1.394(15)
C16 H16 0.9300
C17 H17 0.9300
C18 C19 1.511(15)
C18 H18A 0.9700
C18 H18B 0.9700
C19 C20 1.36(2)
C19 C24 1.386(18)
C20 C21 1.51(2)
C20 H20 0.9300
C21 C22 1.33(2)
C21 H21 0.9300
C22 C23 1.38(2)
C22 H22 0.9300
C23 C24 1.371(16)
C23 H23 0.9300
C24 H24 0.9300
C25 O9 1.243(11)
C25 N2 1.336(12)
C26 N2 1.426(11)
C26 C27 1.514(14)
C26 C30 1.531(13)
C26 H26 0.9800
C27 O10 1.250(11)
C27 N3 1.351(12)
C28 N3 1.444(13)
C28 C37 1.520(12)
C28 C29 1.560(13)
C28 H28 0.9800
C29 O11 1.235(11)
C29 O12 1.248(12)
C30 C31 1.514(14)
C30 H30A 0.9700
C30 H30B 0.9700
C31 C36 1.371(14)
C31 C32 1.402(14)
C32 C33 1.349(16)
C32 H32 0.9300
C33 C34 1.384(16)
C33 H33 0.9300
C34 C35 1.372(15)
C34 H34 0.9300
C35 C36 1.366(15)
C35 H35 0.9300
C36 H36 0.9300
C37 C38 1.527(11)
C37 H37A 0.9700
C37 H37B 0.9700
C38 C39 1.365(12)
C38 C43 1.377(12)
C39 C40 1.342(12)
C39 H39 0.9300
C40 C41 1.386(14)
C40 H40 0.9300
C41 C42 1.388(16)
C41 H41 0.9300
C42 C43 1.394(13)
C42 H42 0.9300
C43 H43 0.9300
C44 N6 1.329(10)
C44 C45 1.380(12)
C44 C68 1.508(11)
C45 C46 1.398(12)
C45 H45 0.9300
C46 C47 1.372(11)
C46 H46 0.9300
C47 C48 1.379(10)
C47 H47 0.9300
C48 N6 1.354(10)
C48 C49 1.485(11)
C49 O5 1.240(10)
C49 N7 1.348(11)
C50 N7 1.454(11)
C50 C54 1.523(13)
C50 C51 1.538(14)
C50 H50 0.9800
C51 O6 1.265(12)
C51 N8 1.287(12)
C52 N8 1.435(13)
C52 C53 1.524(12)
C52 C61 1.543(13)
C52 H52 0.9800
C53 O7 1.240(11)
C53 O8 1.262(11)
C54 C55 1.503(12)
C54 H54A 0.9700
C54 H54B 0.9700
C55 C60 1.363(13)
C55 C56 1.396(11)
C56 C57 1.360(14)
C56 H56 0.9300
C57 C58 1.397(16)
C57 H57 0.9300
C58 C59 1.340(15)
C58 H58 0.9300
C59 C60 1.409(16)
C59 H59 0.9300
C60 H60 0.9300
C61 C62 1.519(13)
C61 H61A 0.9700
C61 H61B 0.9700
C62 C67 1.317(15)
C62 C63 1.371(17)
C63 C64 1.364(16)
C63 H63 0.9300
C64 C65 1.42(2)
C64 H64 0.9300
C65 C66 1.31(2)
C65 H65 0.9300
C66 C67 1.472(18)
C66 H66 0.9300
C67 H67 0.9300
C68 O1 1.220(10)
C68 N9 1.330(11)
C69 N9 1.474(10)
C69 C73 1.536(13)
C69 C70 1.548(13)
C69 H69 0.9800
C70 O2 1.238(11)
C70 N10 1.304(11)
C71 N10 1.450(12)
C71 C72 1.517(12)
C71 C80 1.524(12)
C71 H71 0.9800
C72 O3 1.269(10)
C72 O4 1.273(12)
C73 C74 1.488(14)
C73 H73A 0.9700
C73 H73B 0.9700
C74 C79 1.364(15)
C74 C75 1.417(15)
C75 C76 1.394(16)
C75 H75 0.9300
C76 C77 1.389(14)
C76 H76 0.9300
C77 C78 1.392(16)
C77 H77 0.9300
C78 C79 1.423(17)
C78 H78 0.9300
C79 H79 0.9300
C80 C81 1.485(11)
C80 H80A 0.9700
C80 H80B 0.9700
C81 C86 1.368(12)
C81 C82 1.398(12)
C82 C83 1.420(14)
C82 H82 0.9300
C83 C84 1.330(17)
C83 H83 0.9300
C84 C85 1.385(16)
C84 H84 0.9300
C85 C86 1.368(12)
C85 H85 0.9300
C86 H86 0.9300
C87 O17 1.340(13)
C87 H87A 0.9600
C87 H87B 0.9600
C87 H87C 0.9600
C88 O18 1.422(11)
C88 H88A 0.9600
C88 H88B 0.9600
C88 H88C 0.9600
C89 O27 1.359(13)
C89 H89A 0.9600
C89 H89B 0.9600
C89 H89C 0.9600
C90 O23 1.384(12)
C90 H90A 0.9600
C90 H90B 0.9600
C90 H90C 0.9600
N2 H2' 0.8600
N3 H3' 0.8600
N4 H4' 0.8600
N5 H5' 0.8600
N7 H7' 0.8600
N8 H8' 0.8600
N9 H9' 0.8600
N10 H10' 0.8600
O3 Cu2 1.962(6)
O4 Cu1 1.957(7)
O7 Cu2 1.956(6)
O8 Cu1 1.966(6)
O11 Cu1 1.972(6)
O12 Cu2 1.967(7)
O15 Cu1 1.950(6)
O16 Cu2 1.951(6)
O17 H17A 0.8200
O18 H18 0.8200
O23 H23A 0.8200
O27 H27 0.8200
Cu1 Cu2 2.6271(10)

loop_
_geom_torsion_atom_site_label_1
_geom_torsion_atom_site_label_2
_geom_torsion_atom_site_label_3
_geom_torsion_atom_site_label_4
_geom_torsion
N1 C1 C2 C3 5.0(15)
C25 C1 C2 C3 177.6(9)
C1 C2 C3 C4 -5.2(15)
C2 C3 C4 C5 3.6(15)
C3 C4 C5 N1 -1.6(14)
C3 C4 C5 C6 -178.5(9)
N1 C5 C6 O13 -171.4(8)
C4 C5 C6 O13 5.7(13)
N1 C5 C6 N4 7.5(11)
C4 C5 C6 N4 -175.5(9)
N4 C7 C8 O14 -144.9(8)
C11 C7 C8 O14 90.8(10)
N4 C7 C8 N5 36.8(11)
C11 C7 C8 N5 -87.5(10)
N5 C9 C10 O16 -180.0(8)
C18 C9 C10 O16 54.8(12)
N5 C9 C10 O15 -3.8(12)
C18 C9 C10 O15 -129.1(9)
N4 C7 C11 C12 73.2(9)
C8 C7 C11 C12 -161.8(8)
C7 C11 C12 C13 87.1(10)
C7 C11 C12 C17 -90.9(10)
C17 C12 C13 C14 -2.6(13)
C11 C12 C13 C14 179.4(8)
C12 C13 C14 C15 2.8(15)
C13 C14 C15 C16 -0.7(16)
C14 C15 C16 C17 -1.5(17)
C15 C16 C17 C12 1.7(17)
C13 C12 C17 C16 0.4(15)
C11 C12 C17 C16 178.4(9)
N5 C9 C18 C19 62.5(13)
C10 C9 C18 C19 -173.3(9)
C9 C18 C19 C20 76.6(14)
C9 C18 C19 C24 -103.7(13)
C24 C19 C20 C21 6.2(18)
C18 C19 C20 C21 -174.1(10)
C19 C20 C21 C22 -4.2(19)
C20 C21 C22 C23 -1(2)
C21 C22 C23 C24 3(2)
C22 C23 C24 C19 -1(2)
C20 C19 C24 C23 -3.6(19)
C18 C19 C24 C23 176.7(11)
N1 C1 C25 O9 175.9(9)
C2 C1 C25 O9 3.1(15)
N1 C1 C25 N2 -1.8(13)
C2 C1 C25 N2 -174.6(9)
N2 C26 C27 O10 -51.1(11)
C30 C26 C27 O10 71.2(11)
N2 C26 C27 N3 125.3(8)
C30 C26 C27 N3 -112.4(9)
N3 C28 C29 O11 19.0(11)
C37 C28 C29 O11 150.4(8)
N3 C28 C29 O12 -164.4(8)
C37 C28 C29 O12 -33.0(11)
N2 C26 C30 C31 -54.2(11)
C27 C26 C30 C31 -173.2(8)
C26 C30 C31 C36 -60.8(12)
C26 C30 C31 C32 122.0(10)
C36 C31 C32 C33 3.3(16)
C30 C31 C32 C33 -179.4(10)
C31 C32 C33 C34 -4.2(18)
C32 C33 C34 C35 2.8(18)
C33 C34 C35 C36 -0.6(16)
C34 C35 C36 C31 -0.3(15)
C32 C31 C36 C35 -1.0(14)
C30 C31 C36 C35 -178.3(9)
N3 C28 C37 C38 -56.0(10)
C29 C28 C37 C38 175.3(7)
C28 C37 C38 C39 80.4(11)
C28 C37 C38 C43 -97.3(10)
C43 C38 C39 C40 -4.3(14)
C37 C38 C39 C40 177.9(9)
C38 C39 C40 C41 4.6(15)
C39 C40 C41 C42 -3.2(15)
C40 C41 C42 C43 1.6(15)
C39 C38 C43 C42 2.8(14)
C37 C38 C43 C42 -179.4(9)
C41 C42 C43 C38 -1.5(16)
N6 C44 C45 C46 3.5(14)
C68 C44 C45 C46 -175.7(8)
C44 C45 C46 C47 -2.1(14)
C45 C46 C47 C48 0.9(13)
C46 C47 C48 N6 -0.7(13)
C46 C47 C48 C49 -177.9(8)
N6 C48 C49 O5 173.7(8)
C47 C48 C49 O5 -9.0(12)
N6 C48 C49 N7 -4.1(11)
C47 C48 C49 N7 173.2(8)
N7 C50 C51 O6 138.6(9)
C54 C50 C51 O6 -95.8(10)
N7 C50 C51 N8 -43.8(12)
C54 C50 C51 N8 81.8(10)
N8 C52 C53 O7 5.8(12)
C61 C52 C53 O7 131.8(10)
N8 C52 C53 O8 -175.7(8)
C61 C52 C53 O8 -49.7(12)
N7 C50 C54 C55 -54.6(10)
C51 C50 C54 C55 -179.6(8)
C50 C54 C55 C60 134.9(9)
C50 C54 C55 C56 -43.0(11)
C60 C55 C56 C57 -1.3(13)
C54 C55 C56 C57 176.6(8)
C55 C56 C57 C58 -0.8(14)
C56 C57 C58 C59 4.1(15)
C57 C58 C59 C60 -5.2(16)
C56 C55 C60 C59 0.2(14)
C54 C55 C60 C59 -177.7(9)
C58 C59 C60 C55 3.1(17)
N8 C52 C61 C62 -68.6(11)
C53 C52 C61 C62 164.8(9)
C52 C61 C62 C67 97.7(13)
C52 C61 C62 C63 -82.6(12)
C67 C62 C63 C64 0.5(18)
C61 C62 C63 C64 -179.2(11)
C62 C63 C64 C65 -6.5(19)
C63 C64 C65 C66 11(2)
C64 C65 C66 C67 -9(2)
C63 C62 C67 C66 1.9(18)
C61 C62 C67 C66 -178.4(11)
C65 C66 C67 C62 2(2)
N6 C44 C68 O1 -177.9(8)
C45 C44 C68 O1 1.4(13)
N6 C44 C68 N9 -0.3(11)
C45 C44 C68 N9 179.0(8)
N9 C69 C70 O2 64.2(10)
C73 C69 C70 O2 -59.0(11)
N9 C69 C70 N10 -119.4(8)
C73 C69 C70 N10 117.4(9)
N10 C71 C72 O3 -14.5(12)
C80 C71 C72 O3 110.6(9)
N10 C71 C72 O4 165.2(7)
C80 C71 C72 O4 -69.7(10)
N9 C69 C73 C74 55.9(12)
C70 C69 C73 C74 174.7(8)
C69 C73 C74 C79 -134.0(10)
C69 C73 C74 C75 48.4(13)
C79 C74 C75 C76 1.7(15)
C73 C74 C75 C76 179.3(9)
C74 C75 C76 C77 0.1(15)
C75 C76 C77 C78 -3.9(15)
C76 C77 C78 C79 6.1(15)
C75 C74 C79 C78 0.4(15)
C73 C74 C79 C78 -177.3(10)
C77 C78 C79 C74 -4.5(17)
N10 C71 C80 C81 -87.5(9)
C72 C71 C80 C81 147.7(8)
C71 C80 C81 C86 -54.9(12)
C71 C80 C81 C82 128.8(9)
C86 C81 C82 C83 0.7(14)
C80 C81 C82 C83 177.3(9)
C81 C82 C83 C84 -0.6(17)
C82 C83 C84 C85 -0.2(19)
C83 C84 C85 C86 0.8(17)
C82 C81 C86 C85 -0.1(14)
C80 C81 C86 C85 -176.5(9)
C84 C85 C86 C81 -0.7(16)
C4 C5 N1 C1 1.2(13)
C6 C5 N1 C1 178.2(7)
C2 C1 N1 C5 -2.9(13)
C25 C1 N1 C5 -175.6(8)
O9 C25 N2 C26 -7.9(17)
C1 C25 N2 C26 169.8(8)
C27 C26 N2 C25 -123.7(10)
C30 C26 N2 C25 118.7(10)
O10 C27 N3 C28 -2.1(13)
C26 C27 N3 C28 -178.6(8)
C37 C28 N3 C27 -64.2(11)
C29 C28 N3 C27 65.0(11)
O13 C6 N4 C7 3.2(14)
C5 C6 N4 C7 -175.7(8)
C8 C7 N4 C6 109.3(9)
C11 C7 N4 C6 -127.8(8)
O14 C8 N5 C9 -0.7(14)
C7 C8 N5 C9 177.5(8)
C18 C9 N5 C8 -119.0(10)
C10 C9 N5 C8 117.8(9)
C45 C44 N6 C48 -3.3(12)
C68 C44 N6 C48 175.9(7)
C47 C48 N6 C44 1.8(12)
C49 C48 N6 C44 179.1(7)
O5 C49 N7 C50 -1.6(14)
C48 C49 N7 C50 176.2(8)
C54 C50 N7 C49 125.8(9)
C51 C50 N7 C49 -108.9(10)
O6 C51 N8 C52 -9.4(15)
C50 C51 N8 C52 173.2(8)
C53 C52 N8 C51 -104.7(10)
C61 C52 N8 C51 128.5(9)
O1 C68 N9 C69 12.1(15)
C44 C68 N9 C69 -165.4(8)
C73 C69 N9 C68 -122.1(10)
C70 C69 N9 C68 117.4(10)
O2 C70 N10 C71 -7.4(13)
C69 C70 N10 C71 176.3(7)
C72 C71 N10 C70 -63.4(10)
C80 C71 N10 C70 172.9(7)
O4 C72 O3 Cu2 -0.5(12)
C71 C72 O3 Cu2 179.1(6)
O3 C72 O4 Cu1 2.6(13)
C71 C72 O4 Cu1 -177.1(5)
O8 C53 O7 Cu2 1.3(14)
C52 C53 O7 Cu2 179.5(6)
O7 C53 O8 Cu1 1.0(14)
C52 C53 O8 Cu1 -177.3(6)
O12 C29 O11 Cu1 8.4(12)
C28 C29 O11 Cu1 -175.5(6)
O11 C29 O12 Cu2 -5.4(13)
C28 C29 O12 Cu2 178.4(6)
O16 C10 O15 Cu1 -2.4(13)
C9 C10 O15 Cu1 -178.0(6)
O15 C10 O16 Cu2 6.2(14)
C9 C10 O16 Cu2 -178.1(6)
C10 O15 Cu1 O4 81.1(7)
C10 O15 Cu1 O8 -5(2)
C10 O15 Cu1 O11 -87.3(7)
C10 O15 Cu1 Cu2 -1.2(6)
C72 O4 Cu1 O15 -88.5(7)
C72 O4 Cu1 O8 81.6(7)
C72 O4 Cu1 O11 -0.5(19)
C72 O4 Cu1 Cu2 -2.4(7)
C53 O8 Cu1 O15 2(2)
C53 O8 Cu1 O4 -84.2(7)
C53 O8 Cu1 O11 84.3(7)
C53 O8 Cu1 Cu2 -1.9(7)
C29 O11 Cu1 O15 80.3(6)
C29 O11 Cu1 O4 -7.7(18)
C29 O11 Cu1 O8 -89.9(6)
C29 O11 Cu1 Cu2 -5.8(6)
C10 O16 Cu2 O7 -6.4(19)
C10 O16 Cu2 O3 -92.0(7)
C10 O16 Cu2 O12 77.2(7)
C10 O16 Cu2 Cu1 -5.1(7)
C53 O7 Cu2 O16 -0.8(19)
C53 O7 Cu2 O3 84.8(7)
C53 O7 Cu2 O12 -84.3(7)
C53 O7 Cu2 Cu1 -2.0(7)
C72 O3 Cu2 O16 82.0(6)
C72 O3 Cu2 O7 -85.8(6)
C72 O3 Cu2 O12 2.1(19)
C72 O3 Cu2 Cu1 -1.0(6)
C29 O12 Cu2 O16 -82.8(7)
C29 O12 Cu2 O7 85.1(7)
C29 O12 Cu2 O3 -3(2)
C29 O12 Cu2 Cu1 0.3(7)
O15 Cu1 Cu2 O16 2.7(3)
O4 Cu1 Cu2 O16 -88.1(3)
O8 Cu1 Cu2 O16 -178.1(4)
O11 Cu1 Cu2 O16 92.3(3)
O15 Cu1 Cu2 O7 -177.6(4)
O4 Cu1 Cu2 O7 91.6(3)
O8 Cu1 Cu2 O7 1.7(3)
O11 Cu1 Cu2 O7 -88.0(3)
O15 Cu1 Cu2 O3 92.2(3)
O4 Cu1 Cu2 O3 1.4(2)
O8 Cu1 Cu2 O3 -88.5(3)
O11 Cu1 Cu2 O3 -178.2(3)
O15 Cu1 Cu2 O12 -87.2(3)
O4 Cu1 Cu2 O12 -178.0(4)
O8 Cu1 Cu2 O12 92.1(3)
O11 Cu1 Cu2 O12 2.4(3)
